data_1563870
loop_
_publ_author_name
'Asadizadeh, Saeedeh'
'Amirnasr, Mehdi'
'Fadaei Tirani, Farzaneh'
'Mansouri, Alireza'
'Schenk, Kurt'

_publ_section_title
;
 DNA-BSA interaction, cytotoxicity and molecular docking of mononuclear
 zinc complexes with reductively cleaved N2S2 Schiff base ligands
;
_journal_name_full 'Inorganica Chimica Acta'
_journal_page_first 310
_journal_page_last 320
_journal_paper_doi 10.1016/j.ica.2018.08.037
_journal_volume 483
_journal_year 2018
_chemical_formula_moiety 'C22 H16 N2 S4 Zn'
_chemical_formula_sum 'C22 H16 N2 S4 Zn'
_chemical_formula_weight 501.98
_space_group_crystal_system triclinic
_space_group_IT_number 2
_space_group_name_Hall '-P 1'
_space_group_name_H-M_alt 'P -1'
_atom_sites_solution_hydrogens geom
_atom_sites_solution_primary direct
_atom_sites_solution_secondary difmap
_cell_angle_alpha 78.944(5)
_cell_angle_beta 74.356(5)
_cell_angle_gamma 70.717(6)
_cell_formula_units_Z 2
_cell_length_a 9.9123(6)
_cell_length_b 10.5448(7)
_cell_length_c 11.1278(6)
_cell_measurement_reflns_used 4847
_cell_measurement_temperature 140.00(10)
_cell_measurement_theta_max 75.1300
_cell_measurement_theta_min 4.1300
_cell_volume 1050.42(12)
_computing_cell_refinement 'CrysAlisPro 1.171.38.46 (Rigaku OD, 2015)'
_computing_data_collection 'CrysAlisPro 1.171.38.46 (Rigaku OD, 2015)'
_computing_data_reduction 'CrysAlisPro 1.171.38.46 (Rigaku OD, 2015)'
_computing_molecular_graphics 'Olex2 (Dolomanov et al., 2009)'
_computing_publication_material 'CIFTAB (Sheldrick, 2016)'
_computing_structure_refinement 'SHELXL-2018/1 (Sheldrick, 2018)'
_computing_structure_solution 'SHELXT (Sheldrick, 2015)'
_diffrn_ambient_environment N~2~
_diffrn_ambient_temperature 140.00(10)
_diffrn_detector 'CCD plate'
_diffrn_detector_area_resol_mean 10.2665
_diffrn_detector_type Atlas
_diffrn_measured_fraction_theta_full 0.999
_diffrn_measured_fraction_theta_max 0.967
_diffrn_measurement_details
;
List of Runs (angles in degrees, time in seconds):

  # Type    Start    End  Width  t~exp~   \w     \q     \k     \f   Frames
--------------------------------------------------------------------------
  1  \w    -69.00  30.00   1.00    1.00    --  -43.01  57.00   0.00   99
  2  \w     12.00  76.00   1.00    1.00    --   43.01 -99.00 120.00   64
  3  \w     41.00 138.00   1.00    4.00    --  109.26 -61.00  90.00   97
  4  \w    106.00 138.00   1.00    4.00    --  109.26 -30.00 -90.00   32
  5  \w    100.00 126.00   1.00    4.00    --  109.26 -61.00 -90.00   26
  6  \w     78.00 112.00   1.00    4.00    --  109.26-111.00-150.00   34
  7  \w     53.00  99.00   1.00    4.00    --  109.26 -94.00 -30.00   46
  8  \w     33.00  88.00   1.00    4.00    --  109.26 -30.00 -90.00   55
  9  \w     59.00 176.00   1.00    4.00    --  109.26  15.00-180.00  117
 10  \w    133.00 160.00   1.00    4.00    --  109.26 111.00-150.00   27
 11  \w    101.00 131.00   1.00    4.00    --  109.26 111.00-120.00   30
 12  \w     94.00 160.00   1.00    4.00    --  109.26  45.00-120.00   66
 13  \w     62.00 115.00   1.00    4.00    --  109.26 178.00  30.00   53
 14  \w     31.00 109.00   1.00    4.00    --  109.26 -94.00 -90.00   78
 15  \w     35.00  60.00   1.00    4.00    --  109.26-111.00-150.00   25
 16  \w     34.00 115.00   1.00    4.00    --  109.26-111.00  90.00   81
 17  \w   -108.00 -80.00   1.00    1.00    --  -43.01 -99.00 -30.00   28
 18  \w   -110.00 -21.00   1.00    1.00    --  -43.01 -57.00-150.00   89
 19  \w   -122.00 -94.00   1.00    1.00    --  -43.01 -99.00 -60.00   28
;
_diffrn_measurement_device 'four-circle diffractometer'
_diffrn_measurement_device_type 'SuperNova, Dual, Cu at zero, Atlas'
_diffrn_measurement_method '\w scans'
_diffrn_radiation_monochromator mirror
_diffrn_radiation_probe x-ray
_diffrn_radiation_type 'Cu K\a'
_diffrn_radiation_wavelength 1.54184
_diffrn_reflns_av_R_equivalents 0.0155
_diffrn_reflns_av_unetI/netI 0.0176
_diffrn_reflns_Laue_measured_fraction_full 0.999
_diffrn_reflns_Laue_measured_fraction_max 0.967
_diffrn_reflns_limit_h_max 11
_diffrn_reflns_limit_h_min -12
_diffrn_reflns_limit_k_max 12
_diffrn_reflns_limit_k_min -13
_diffrn_reflns_limit_l_max 13
_diffrn_reflns_limit_l_min -8
_diffrn_reflns_number 7158
_diffrn_reflns_point_group_measured_fraction_full 0.999
_diffrn_reflns_point_group_measured_fraction_max 0.967
_diffrn_reflns_theta_full 67.684
_diffrn_reflns_theta_max 75.451
_diffrn_reflns_theta_min 4.152
_diffrn_source 'micro-focus sealed X-ray tube'
_diffrn_source_type 'SuperNova (Cu) X-ray Source'
_exptl_absorpt_coefficient_mu 5.427
_exptl_absorpt_correction_T_max 0.962
_exptl_absorpt_correction_T_min 0.275
_exptl_absorpt_correction_type gaussian
_exptl_absorpt_process_details
;
CrysAlisPro 1.171.38.46 (Rigaku Oxford Diffraction, 2015)
Numerical absorption correction based on gaussian integration over
a multifaceted crystal model.
Empirical absorption correction using spherical harmonics,
implemented in SCALE3 ABSPACK scaling algorithm.
;
_exptl_crystal_colour 'lustrous intense orange'
_exptl_crystal_density_diffrn 1.587
_exptl_crystal_description prism-columnar
_exptl_crystal_F_000 512
_exptl_crystal_size_max 0.430
_exptl_crystal_size_mid 0.178
_exptl_crystal_size_min 0.107
_refine_diff_density_max 0.374
_refine_diff_density_min -0.393
_refine_diff_density_rms 0.064
_refine_ls_extinction_coef 0.0072(3)
_refine_ls_extinction_expression Fc^*^=kFc[1+0.001xFc^2^\l^3^/sin(2\q)]^-1/4^
_refine_ls_extinction_method 'SHELXL-2018/1 (Sheldrick 2018)'
_refine_ls_goodness_of_fit_ref 1.088
_refine_ls_hydrogen_treatment constr
_refine_ls_matrix_type full
_refine_ls_number_parameters 263
_refine_ls_number_reflns 4192
_refine_ls_number_restraints 0
_refine_ls_restrained_S_all 1.088
_refine_ls_R_factor_all 0.0268
_refine_ls_R_factor_gt 0.0260
_refine_ls_shift/su_max 0.001
_refine_ls_shift/su_mean 0.000
_refine_ls_structure_factor_coef Fsqd
_refine_ls_weighting_details 'w=1/[\s^2^(Fo^2^)+(0.0379P)^2^+0.5181P] where P=(Fo^2^+2Fc^2^)/3'
_refine_ls_weighting_scheme calc
_refine_ls_wR_factor_gt 0.0697
_refine_ls_wR_factor_ref 0.0703
_reflns_Friedel_coverage 0.000
_reflns_Friedel_fraction_full .
_reflns_Friedel_fraction_max .
_reflns_number_gt 4083
_reflns_number_total 4192
_reflns_threshold_expression 'I > 2\s(I)'
_cod_data_source_file C1-A14_Final_2018.cif
_cod_data_source_block 1
_cod_original_cell_volume 1050.41(12)
_cod_database_code 1563870
_shelx_space_group_comment
;
The symmetry employed for this shelxl refinement is uniquely defined
by the following loop, which should always be used as a source of
symmetry information in preference to the above space-group names.
They are only intended as comments.
;
_shelx_estimated_absorpt_t_min 0.204
_shelx_estimated_absorpt_t_max 0.594

loop_
_space_group_symop_operation_xyz
'x, y, z'
'-x, -y, -z'

loop_
_atom_site_label
_atom_site_type_symbol
_atom_site_fract_x
_atom_site_fract_y
_atom_site_fract_z
_atom_site_U_iso_or_equiv
_atom_site_adp_type
_atom_site_occupancy
_atom_site_site_symmetry_order
_atom_site_calc_flag
_atom_site_refinement_flags_posn
_atom_site_refinement_flags_adp
_atom_site_refinement_flags_occupancy
_atom_site_disorder_assembly
_atom_site_disorder_group
Zn1 Zn 0.43371(2) 0.47123(2) 0.77479(2) 0.02096(9) Uani 1 1 d . . . . .
S1 S 0.83704(5) 0.65081(5) 0.46494(5) 0.03657(13) Uani 1 1 d . . . . .
S2 S 0.44462(5) 0.26611(4) 0.88667(4) 0.02499(11) Uani 1 1 d . . . . .
S3 S 0.22717(4) 0.60476(4) 0.71465(4) 0.02409(11) Uani 1 1 d . . . . .
S4 S 0.87604(5) 0.58590(4) 0.82822(4) 0.02899(11) Uani 1 1 d . . . . .
N1 N 0.62734(15) 0.38618(14) 0.64943(12) 0.0200(3) Uani 1 1 d . . . . .
N2 N 0.46224(15) 0.63698(14) 0.82818(12) 0.0201(3) Uani 1 1 d . . . . .
C1 C 0.7225(3) 0.8054(2) 0.4287(2) 0.0392(5) Uani 1 1 d . . . . .
H1 H 0.754896 0.881034 0.386842 0.047 Uiso 1 1 calc R U . . .
C2 C 0.5796(2) 0.80875(19) 0.46612(18) 0.0333(4) Uani 1 1 d . . . . .
H2 H 0.501221 0.887278 0.452537 0.040 Uiso 1 1 calc R U . . .
C3 C 0.55879(17) 0.68639(16) 0.52624(14) 0.0188(3) Uani 1 1 d . . . . .
H3 H 0.465323 0.671970 0.558095 0.023 Uiso 1 1 calc R U . . .
C4 C 0.69278(19) 0.58571(17) 0.53458(15) 0.0231(3) Uani 1 1 d . . . . .
C5 C 0.72325(18) 0.44389(17) 0.58029(15) 0.0224(3) Uani 1 1 d . . . . .
H5 H 0.821559 0.388412 0.557849 0.027 Uiso 1 1 calc R U . . .
C6 C 0.66984(18) 0.24197(16) 0.66914(15) 0.0215(3) Uani 1 1 d . . . . .
C7 C 0.77663(19) 0.16480(17) 0.57936(17) 0.0255(3) Uani 1 1 d . . . . .
H7 H 0.825812 0.208752 0.506435 0.031 Uiso 1 1 calc R U . . .
C8 C 0.8116(2) 0.02525(18) 0.59534(19) 0.0304(4) Uani 1 1 d . . . . .
H8 H 0.882775 -0.026379 0.532995 0.036 Uiso 1 1 calc R U . . .
C9 C 0.7418(2) -0.03858(18) 0.7033(2) 0.0333(4) Uani 1 1 d . . . . .
H9 H 0.767726 -0.134514 0.716068 0.040 Uiso 1 1 calc R U . . .
C10 C 0.6348(2) 0.03616(18) 0.79245(18) 0.0297(4) Uani 1 1 d . . . . .
H10 H 0.588932 -0.009375 0.866167 0.036 Uiso 1 1 calc R U . . .
C11 C 0.59283(19) 0.17777(17) 0.77620(16) 0.0230(3) Uani 1 1 d . . . . .
C12 C 0.22482(18) 0.74853(17) 0.77400(15) 0.0226(3) Uani 1 1 d . . . . .
C13 C 0.1027(2) 0.86287(19) 0.77280(17) 0.0289(4) Uani 1 1 d . . . . .
H13 H 0.026165 0.861133 0.737509 0.035 Uiso 1 1 calc R U . . .
C14 C 0.0905(2) 0.9781(2) 0.82152(19) 0.0332(4) Uani 1 1 d . . . . .
H14 H 0.006518 1.054457 0.819264 0.040 Uiso 1 1 calc R U . . .
C15 C 0.2017(2) 0.98215(19) 0.87410(18) 0.0321(4) Uani 1 1 d . . . . .
H15 H 0.193476 1.060799 0.908583 0.039 Uiso 1 1 calc R U . . .
C16 C 0.3239(2) 0.87055(18) 0.87555(16) 0.0262(3) Uani 1 1 d . . . . .
H16 H 0.399080 0.872980 0.912235 0.031 Uiso 1 1 calc R U . . .
C17 C 0.33907(18) 0.75417(17) 0.82400(15) 0.0220(3) Uani 1 1 d . . . . .
C18 C 0.58483(18) 0.65254(17) 0.83325(15) 0.0218(3) Uani 1 1 d . . . . .
H18 H 0.589627 0.742573 0.823226 0.026 Uiso 1 1 calc R U . . .
C19 C 0.71413(18) 0.54549(17) 0.85272(15) 0.0219(3) Uani 1 1 d . . . . .
C20 C 0.73483(18) 0.40989(17) 0.89422(15) 0.0233(3) Uani 1 1 d . . . . .
H20 H 0.659574 0.367352 0.912819 0.028 Uiso 1 1 calc R U . . .
C21 C 0.8796(2) 0.34162(18) 0.90595(16) 0.0258(3) Uani 1 1 d . . . . .
H21 H 0.912234 0.248039 0.934238 0.031 Uiso 1 1 calc R U . . .
C22 C 0.9683(2) 0.42363(19) 0.87251(18) 0.0288(4) Uani 1 1 d . . . . .
H22 H 1.069473 0.393686 0.873820 0.035 Uiso 1 1 calc R U . . .

loop_
_atom_site_aniso_label
_atom_site_aniso_U_11
_atom_site_aniso_U_22
_atom_site_aniso_U_33
_atom_site_aniso_U_23
_atom_site_aniso_U_13
_atom_site_aniso_U_12
Zn1 0.02063(13) 0.02157(13) 0.02073(13) -0.00248(8) -0.00384(9) -0.00686(9)
S1 0.0298(2) 0.0358(2) 0.0419(3) 0.0056(2) -0.00414(19) -0.01538(19)
S2 0.0288(2) 0.0256(2) 0.0210(2) -0.00005(15) -0.00252(15) -0.01247(16)
S3 0.02034(19) 0.0281(2) 0.0258(2) -0.00372(15) -0.00679(15) -0.00795(15)
S4 0.0218(2) 0.0262(2) 0.0405(2) 0.00226(17) -0.01047(17) -0.00954(16)
N1 0.0224(6) 0.0204(6) 0.0170(6) -0.0012(5) -0.0049(5) -0.0062(5)
N2 0.0198(6) 0.0222(6) 0.0181(6) -0.0026(5) -0.0039(5) -0.0061(5)
C1 0.0538(13) 0.0335(10) 0.0362(10) 0.0081(8) -0.0137(9) -0.0245(9)
C2 0.0452(11) 0.0248(8) 0.0329(9) 0.0021(7) -0.0172(8) -0.0104(8)
C3 0.0214(7) 0.0230(7) 0.0139(7) 0.0006(6) -0.0043(6) -0.0100(6)
C4 0.0261(8) 0.0248(8) 0.0197(7) -0.0013(6) -0.0034(6) -0.0114(6)
C5 0.0227(8) 0.0243(8) 0.0203(7) -0.0027(6) -0.0044(6) -0.0072(6)
C6 0.0218(7) 0.0209(7) 0.0227(8) -0.0006(6) -0.0080(6) -0.0062(6)
C7 0.0226(8) 0.0246(8) 0.0282(8) -0.0016(7) -0.0060(7) -0.0059(6)
C8 0.0230(8) 0.0247(8) 0.0409(10) -0.0059(7) -0.0059(7) -0.0035(7)
C9 0.0275(9) 0.0194(8) 0.0512(12) 0.0006(8) -0.0109(8) -0.0056(7)
C10 0.0287(9) 0.0251(8) 0.0358(10) 0.0057(7) -0.0096(7) -0.0117(7)
C11 0.0243(8) 0.0242(8) 0.0229(8) 0.0006(6) -0.0087(6) -0.0095(6)
C12 0.0203(7) 0.0251(8) 0.0200(7) -0.0016(6) -0.0025(6) -0.0058(6)
C13 0.0225(8) 0.0329(9) 0.0280(9) -0.0026(7) -0.0061(7) -0.0037(7)
C14 0.0279(9) 0.0284(9) 0.0353(10) -0.0039(7) -0.0056(8) 0.0012(7)
C15 0.0351(10) 0.0256(8) 0.0325(9) -0.0062(7) -0.0049(8) -0.0054(7)
C16 0.0274(8) 0.0253(8) 0.0260(8) -0.0030(7) -0.0053(7) -0.0084(7)
C17 0.0217(8) 0.0227(7) 0.0193(7) -0.0011(6) -0.0021(6) -0.0062(6)
C18 0.0229(8) 0.0236(7) 0.0193(7) -0.0019(6) -0.0036(6) -0.0088(6)
C19 0.0206(8) 0.0266(8) 0.0193(7) -0.0024(6) -0.0039(6) -0.0085(6)
C20 0.0228(8) 0.0274(8) 0.0206(7) -0.0015(6) -0.0045(6) -0.0096(6)
C21 0.0259(8) 0.0252(8) 0.0240(8) -0.0017(6) -0.0048(7) -0.0056(7)
C22 0.0219(8) 0.0297(9) 0.0321(9) -0.0010(7) -0.0071(7) -0.0045(7)

loop_
_atom_type_symbol
_atom_type_description
_atom_type_scat_dispersion_real
_atom_type_scat_dispersion_imag
_atom_type_scat_source
C C 0.0181 0.0091 'International Tables Vol C Tables 4.2.6.8 and 6.1.1.4'
H H 0.0000 0.0000 'International Tables Vol C Tables 4.2.6.8 and 6.1.1.4'
N N 0.0311 0.0180 'International Tables Vol C Tables 4.2.6.8 and 6.1.1.4'
S S 0.3331 0.5567 'International Tables Vol C Tables 4.2.6.8 and 6.1.1.4'
Zn Zn -1.5491 0.6778 'International Tables Vol C Tables 4.2.6.8 and 6.1.1.4'

loop_
_exptl_crystal_face_index_h
_exptl_crystal_face_index_k
_exptl_crystal_face_index_l
_exptl_crystal_face_perp_dist
6 0 0 0.0862
-6 0 0 0.0762
1 2 7 0.1967
-1 -2 -7 0.1967
1 -6 0 0.0789
-1 6 0 0.0282
5 5 0 0.0769
-5 -5 0 0.0827

loop_
_geom_angle_atom_site_label_1
_geom_angle_atom_site_label_2
_geom_angle_atom_site_label_3
_geom_angle
_geom_angle_site_symmetry_1
_geom_angle_site_symmetry_3
N2 Zn1 N1 106.11(5) . .
N2 Zn1 S3 90.11(4) . .
N1 Zn1 S3 123.56(4) . .
N2 Zn1 S2 127.62(4) . .
N1 Zn1 S2 90.29(4) . .
S3 Zn1 S2 121.635(18) . .
C1 S1 C4 92.08(10) . .
C11 S2 Zn1 94.40(6) . .
C12 S3 Zn1 94.74(6) . .
C22 S4 C19 91.98(9) . .
C5 N1 C6 118.03(14) . .
C5 N1 Zn1 128.32(11) . .
C6 N1 Zn1 111.77(10) . .
C18 N2 C17 118.30(14) . .
C18 N2 Zn1 126.99(12) . .
C17 N2 Zn1 112.34(10) . .
C2 C1 S1 112.40(15) . .
C2 C1 H1 123.8 . .
S1 C1 H1 123.8 . .
C1 C2 C3 113.48(18) . .
C1 C2 H2 123.3 . .
C3 C2 H2 123.3 . .
C2 C3 C4 112.17(15) . .
C2 C3 H3 123.9 . .
C4 C3 H3 123.9 . .
C3 C4 C5 130.88(15) . .
C3 C4 S1 109.86(12) . .
C5 C4 S1 119.03(13) . .
N1 C5 C4 125.20(16) . .
N1 C5 H5 117.4 . .
C4 C5 H5 117.4 . .
C7 C6 C11 120.02(15) . .
C7 C6 N1 120.94(15) . .
C11 C6 N1 118.79(15) . .
C8 C7 C6 120.83(17) . .
C8 C7 H7 119.6 . .
C6 C7 H7 119.6 . .
C7 C8 C9 119.35(18) . .
C7 C8 H8 120.3 . .
C9 C8 H8 120.3 . .
C10 C9 C8 120.59(16) . .
C10 C9 H9 119.7 . .
C8 C9 H9 119.7 . .
C9 C10 C11 121.27(17) . .
C9 C10 H10 119.4 . .
C11 C10 H10 119.4 . .
C10 C11 C6 117.78(16) . .
C10 C11 S2 118.62(13) . .
C6 C11 S2 123.57(13) . .
C13 C12 C17 118.32(16) . .
C13 C12 S3 118.29(13) . .
C17 C12 S3 123.39(13) . .
C14 C13 C12 121.75(17) . .
C14 C13 H13 119.1 . .
C12 C13 H13 119.1 . .
C13 C14 C15 119.86(17) . .
C13 C14 H14 120.1 . .
C15 C14 H14 120.1 . .
C16 C15 C14 119.39(18) . .
C16 C15 H15 120.3 . .
C14 C15 H15 120.3 . .
C15 C16 C17 121.28(17) . .
C15 C16 H16 119.4 . .
C17 C16 H16 119.4 . .
C16 C17 C12 119.35(16) . .
C16 C17 N2 121.91(15) . .
C12 C17 N2 118.59(15) . .
N2 C18 C19 125.69(15) . .
N2 C18 H18 117.2 . .
C19 C18 H18 117.2 . .
C20 C19 C18 131.27(15) . .
C20 C19 S4 110.50(12) . .
C18 C19 S4 118.17(13) . .
C19 C20 C21 112.55(15) . .
C19 C20 H20 123.7 . .
C21 C20 H20 123.7 . .
C22 C21 C20 113.06(16) . .
C22 C21 H21 123.5 . .
C20 C21 H21 123.5 . .
C21 C22 S4 111.89(14) . .
C21 C22 H22 124.1 . .
S4 C22 H22 124.1 . .

loop_
_geom_bond_atom_site_label_1
_geom_bond_atom_site_label_2
_geom_bond_distance
_geom_bond_site_symmetry_2
Zn1 N2 2.0743(14) .
Zn1 N1 2.0816(14) .
Zn1 S3 2.2573(5) .
Zn1 S2 2.2640(5) .
S1 C1 1.698(2) .
S1 C4 1.7214(17) .
S2 C11 1.7602(18) .
S3 C12 1.7572(17) .
S4 C22 1.7009(18) .
S4 C19 1.7328(17) .
N1 C5 1.294(2) .
N1 C6 1.427(2) .
N2 C18 1.296(2) .
N2 C17 1.425(2) .
C1 C2 1.355(3) .
C1 H1 0.9500 .
C2 C3 1.387(2) .
C2 H2 0.9500 .
C3 C4 1.413(2) .
C3 H3 0.9500 .
C4 C5 1.442(2) .
C5 H5 0.9500 .
C6 C7 1.398(2) .
C6 C11 1.415(2) .
C7 C8 1.383(2) .
C7 H7 0.9500 .
C8 C9 1.387(3) .
C8 H8 0.9500 .
C9 C10 1.382(3) .
C9 H9 0.9500 .
C10 C11 1.401(2) .
C10 H10 0.9500 .
C12 C13 1.399(2) .
C12 C17 1.412(2) .
C13 C14 1.380(3) .
C13 H13 0.9500 .
C14 C15 1.396(3) .
C14 H14 0.9500 .
C15 C16 1.384(3) .
C15 H15 0.9500 .
C16 C17 1.400(2) .
C16 H16 0.9500 .
C18 C19 1.437(2) .
C18 H18 0.9500 .
C19 C20 1.380(2) .
C20 C21 1.406(2) .
C20 H20 0.9500 .
C21 C22 1.365(3) .
C21 H21 0.9500 .
C22 H22 0.9500 .

loop_
_geom_torsion_atom_site_label_1
_geom_torsion_atom_site_label_2
_geom_torsion_atom_site_label_3
_geom_torsion_atom_site_label_4
_geom_torsion
_geom_torsion_site_symmetry_1
_geom_torsion_site_symmetry_2
_geom_torsion_site_symmetry_3
_geom_torsion_site_symmetry_4
C4 S1 C1 C2 -0.70(17) . . . .
S1 C1 C2 C3 0.5(2) . . . .
C1 C2 C3 C4 0.0(2) . . . .
C2 C3 C4 C5 -174.87(17) . . . .
C2 C3 C4 S1 -0.53(18) . . . .
C1 S1 C4 C3 0.69(14) . . . .
C1 S1 C4 C5 175.79(14) . . . .
C6 N1 C5 C4 169.65(15) . . . .
Zn1 N1 C5 C4 -27.4(2) . . . .
C3 C4 C5 N1 -16.3(3) . . . .
S1 C4 C5 N1 169.80(13) . . . .
C5 N1 C6 C7 -28.6(2) . . . .
Zn1 N1 C6 C7 165.68(13) . . . .
C5 N1 C6 C11 156.96(15) . . . .
Zn1 N1 C6 C11 -8.72(18) . . . .
C11 C6 C7 C8 -1.9(3) . . . .
N1 C6 C7 C8 -176.25(16) . . . .
C6 C7 C8 C9 -1.4(3) . . . .
C7 C8 C9 C10 2.1(3) . . . .
C8 C9 C10 C11 0.6(3) . . . .
C9 C10 C11 C6 -3.9(3) . . . .
C9 C10 C11 S2 174.33(15) . . . .
C7 C6 C11 C10 4.5(2) . . . .
N1 C6 C11 C10 178.93(15) . . . .
C7 C6 C11 S2 -173.62(13) . . . .
N1 C6 C11 S2 0.8(2) . . . .
Zn1 S2 C11 C10 -171.68(13) . . . .
Zn1 S2 C11 C6 6.40(14) . . . .
Zn1 S3 C12 C13 -172.93(13) . . . .
Zn1 S3 C12 C17 6.40(14) . . . .
C17 C12 C13 C14 -1.5(3) . . . .
S3 C12 C13 C14 177.82(15) . . . .
C12 C13 C14 C15 -0.2(3) . . . .
C13 C14 C15 C16 0.6(3) . . . .
C14 C15 C16 C17 0.7(3) . . . .
C15 C16 C17 C12 -2.5(3) . . . .
C15 C16 C17 N2 -178.06(16) . . . .
C13 C12 C17 C16 2.9(2) . . . .
S3 C12 C17 C16 -176.47(13) . . . .
C13 C12 C17 N2 178.56(15) . . . .
S3 C12 C17 N2 -0.8(2) . . . .
C18 N2 C17 C16 -27.0(2) . . . .
Zn1 N2 C17 C16 169.22(13) . . . .
C18 N2 C17 C12 157.38(15) . . . .
Zn1 N2 C17 C12 -6.36(18) . . . .
C17 N2 C18 C19 172.25(15) . . . .
Zn1 N2 C18 C19 -26.7(2) . . . .
N2 C18 C19 C20 -14.6(3) . . . .
N2 C18 C19 S4 168.51(13) . . . .
C22 S4 C19 C20 0.18(14) . . . .
C22 S4 C19 C18 177.69(14) . . . .
C18 C19 C20 C21 -176.83(17) . . . .
S4 C19 C20 C21 0.25(18) . . . .
C19 C20 C21 C22 -0.7(2) . . . .
C20 C21 C22 S4 0.8(2) . . . .
C19 S4 C22 C21 -0.57(15) . . . .
